data_7046432
loop_
_publ_author_name
'Bette, Sebastian'
'Kremer, Reinhard K.'
'Eggert, Gerhard'
'Dinnebier, Robert E.'

_publ_section_title
;
 On verdigris, part II: synthesis of the 2-1-5 phase,
 Cu<sub>3</sub>(CH<sub>3</sub>COO)<sub>4</sub>(OH)<sub>2</sub>&#x00B7;5H<sub>2</sub>O,
 by long-term crystallisation from aqueous solution at room temperature.
;
_journal_issue 25
_journal_name_full 'Dalton transactions (Cambridge, England : 2003)'
_journal_page_first 8209
_journal_page_last 8220
_journal_paper_doi 10.1039/c8dt01758a
_journal_volume 47
_journal_year 2018
_chemical_formula_moiety '4(C2 H3 O2), 4(O H), 5(O H2), (Cu)'
_chemical_formula_sum 'C8 H24 Cu3 O15'
_chemical_formula_weight 550.895
_chemical_melting_point 'decomposition above 50 \%C'
_chemical_name_common '2Cu(CH3-COO)2*1Cu(OH)2*5H2O, 2-1-5 phase'
_chemical_name_systematic '2-1-5 phase'
_chemical_properties_physical Heat-sensitive
_space_group_IT_number 14
_space_group_name_Hall '-P 2ybc'
_space_group_name_H-M_alt 'P 1 21/c 1'
_symmetry_cell_setting monoclinic
_symmetry_Int_Tables_number 14
_symmetry_space_group_name_Hall '-P 2ybc'
_symmetry_space_group_name_H-M 'P 1 21/c 1'
_audit_creation_method TOPAS
_audit_update_record
;
2018-05-02 deposited with the CCDC.
2018-05-21 downloaded from the CCDC.
;
_cell_angle_alpha 90
_cell_angle_beta 102.8705(12)
_cell_angle_gamma 90
_cell_formula_units_Z 4
_cell_length_a 12.48354(18)
_cell_length_b 14.42458(19)
_cell_length_c 10.73327(14)
_cell_measurement_temperature 298
_cell_volume 1884.18(5)
_diffrn_ambient_temperature 298
_diffrn_detector
; 
 multi MYTHEN II (Dectris)   
;
_diffrn_measurement_device_type Stoe-Stadi-P
_diffrn_radiation_probe x-ray
_diffrn_radiation_type 'Cu K\a'
_diffrn_radiation_wavelength 1.5406
_diffrn_source_type Cu-tube
_exptl_absorpt_process_details
;   
 ?
;
_exptl_crystal_colour blue
_exptl_crystal_density_diffrn 1.94
_exptl_crystal_description 'microcrystalline powder'
_exptl_crystal_preparation 'Magnetic properties'
_exptl_crystal_recrystallization_method 'incomplete precepitation with subsequent ageing in the mother liquor'
_pd_calc_method 'Rietveld Refinement'
_pd_instr_location
; 
'SLS (Swiss Light Source)'
;
_pd_meas_2theta_range_inc 0.001
_pd_meas_2theta_range_max 110.0
_pd_meas_2theta_range_min 2.0
_pd_meas_scan_method step
_pd_proc_2theta_range_inc 0.001
_pd_proc_2theta_range_max 100.0
_pd_proc_2theta_range_min 5.0
_pd_proc_info_data_reduction binning
_pd_proc_info_excluded_regions
;
 ?
;
_pd_proc_ls_background_function
;   
'Chebyshev polynomial'
;
_pd_proc_ls_peak_cutoff 0.00100
_pd_proc_ls_profile_function
;
 Fundamental parameters
;
_pd_proc_ls_prof_R_factor 0.0142
_pd_proc_ls_prof_wR_expected 0.0002
_pd_proc_ls_prof_wR_factor 0.0162
_pd_spec_mounting
; 
'0.5 mm glass capillary'
;
_pd_spec_mount_mode transmission
_pd_spec_shape cylinder
_refine_ls_number_parameters 84
_refine_ls_R_Fsqd_factor 0.0067
_cod_data_source_file c8dt01758a2.cif
_cod_data_source_block 215phase
_cod_depositor_comments
;
The following automatic conversions were performed:

'_diffrn_radiation_probe' value 'X-ray' changed to 'x-ray' according
to
/home/data/users/saulius/crontab/automatic-downloads/rss-feeds/RSC/lib/dictionaries/cif_core.dic
dictionary named 'cif_core.dic' version 2.4.2 from 2011-04-26.

Automatic conversion script
Id: cif_fix_values 4973 2017-02-22 13:04:09Z antanas 

 Adding full bibliography for 7046432.cif.
;
_cod_original_sg_symbol_H-M P21/c
_cod_database_code 7046432

loop_
_symmetry_equiv_pos_as_xyz
'x, y, z '
'-x, y+1/2, -z+1/2 '
'x, -y+1/2, z+1/2 '
'-x, -y, -z '

loop_
_atom_site_label
_atom_site_type_symbol
_atom_site_symmetry_multiplicity
_atom_site_Wyckoff_symbol
_atom_site_fract_x
_atom_site_fract_y
_atom_site_fract_z
_atom_site_occupancy
_atom_site_B_iso_or_equiv
Cu1 Cu 4 e 0.1920(3) 0.3387(3) 0.3750(4) 1 1.38(6)
Cu2 Cu 4 e 0.6851(3) 0.8253(3) 0.6783(4) 1 1.38(6)
Cu3 Cu 4 e 0.7401(4) 0.8118(3) 0.3995(5) 1 1.38(6)
O1 O 4 e 0.3043(12) 0.3131(8) 0.2891(14) 1 2.71(18)
O2 O 4 e 0.2392(12) 0.0257(8) 0.8994(16) 1 2.71(18)
O3 O 4 e 0.7938(12) 0.8011(9) 0.5795(16) 1 2.71(18)
O4 O 4 e 0.4821(12) 0.0705(7) 0.8050(12) 1 2.71(18)
O5 O 4 e 0.8345(10) 0.2800(8) 0.3575(13) 1 2.71(18)
O6 O 4 e 0.2912(10) 0.5557(10) 0.6298(14) 1 2.71(18)
O7 O 4 e 0.8099(11) 0.0808(9) 0.3104(13) 1 2.71(18)
C1a C 4 e 0.542(2) 0.8047(18) 0.8541(19) 1 1.19(14)
C2a C 4 e 0.440(3) 0.835(4) 0.892(4) 1 1.19(14)
O1a O 4 e 0.6032(10) 0.7470(8) 0.9268(11) 1 1.19(14)
O2a O 4 e 0.562(4) 0.839(2) 0.750(2) 1 1.19(14)
C1b C 4 e 0.3333(16) 0.0008(15) 0.4707(17) 1 1.19(14)
C2b C 4 e 0.365(3) -0.0990(17) 0.476(4) 1 1.19(14)
O1b O 4 e 0.3244(10) 0.0419(9) 0.3641(10) 1 1.19(14)
O2b O 4 e 0.317(2) 0.039(3) 0.574(2) 1 1.19(14)
C1c C 4 e 0.0991(16) 0.1401(14) 1.0656(16) 1 1.19(14)
C2c C 4 e 0.021(3) 0.1175(18) 1.148(3) 1 1.19(14)
O1c O 4 e 0.0602(10) 0.1445(10) 0.9457(10) 1 1.19(14)
O2c O 4 e 0.201(2) 0.154(2) 1.121(3) 1 1.19(14)
C1d C 4 e 0.0288(18) 0.123(3) 0.588(2) 1 1.19(14)
C2d C 4 e 0.021(4) 0.117(4) 0.447(2) 1 1.19(14)
O1d O 4 e 0.1201(9) 0.1492(9) 0.6570(12) 1 1.19(14)
O2d O 4 e -0.058(3) 0.101(5) 0.630(4) 1 1.19(14)

loop_
_atom_type_symbol
_atom_type_oxidation_number
Cu 2
C 0
O -2

loop_
_geom_angle_atom_site_label_1
_geom_angle_atom_site_label_2
_geom_angle_atom_site_label_3
_geom_angle
_geom_angle_site_symmetry_1
_geom_angle_site_symmetry_2
_geom_angle_site_symmetry_3
O1a C1a O2a 125(1) 1_555 1_555 1_555

loop_
_geom_bond_atom_site_label_1
_geom_bond_atom_site_label_2
_geom_bond_distance
_geom_bond_multiplicity
C1a C2a 1.49(1) 4
